data_1549215
loop_
_publ_author_name
'Shehzadi, Syeda Aaliya'
'Vande Velde, Christophe M. L.'
'Saeed, Aamer'
'Abbaspour Tehrani, Kourosch'

_publ_section_title
;
 Synthesis of highly functionalized 1,6-dihydropyridines via the
 Zn(OTf)<sub>2</sub>-catalyzed three-component cascade reaction of
 aldimines and two alkynes (IA<sup>2</sup>-coupling).
;
_journal_issue 17
_journal_name_full 'Organic &amp; biomolecular chemistry'
_journal_page_first 3241
_journal_page_last 3247
_journal_paper_doi 10.1039/c8ob00195b
_journal_volume 16
_journal_year 2018
_chemical_formula_moiety 'C24 H33 N1 O4'
_chemical_formula_sum 'C24 H33 N O4'
_chemical_formula_weight 399.51
_chemical_name_systematic 'dimethyl 2-tert-butyl-1-isopentyl-4-phenyl-2H-pyridine-5,6-dicarboxylate'
_space_group_crystal_system monoclinic
_space_group_IT_number 14
_space_group_name_Hall '-P 2yn'
_space_group_name_H-M_alt 'P 1 21/n 1'
_symmetry_space_group_name_Hall '-P 2yn'
_symmetry_space_group_name_H-M 'P 1 21/n 1'
_atom_sites_solution_hydrogens geom
_atom_sites_solution_primary direct
_atom_sites_solution_secondary direct
_audit_creation_method SHELXL-2016/4
_audit_update_record
;
2018-01-05 deposited with the CCDC.
2018-04-04 downloaded from the CCDC.
;
_cell_angle_alpha 90
_cell_angle_beta 107.269(5)
_cell_angle_gamma 90
_cell_formula_units_Z 8
_cell_length_a 18.3692(7)
_cell_length_b 13.9179(5)
_cell_length_c 18.6682(9)
_cell_measurement_reflns_used 4893
_cell_measurement_temperature 101(2)
_cell_measurement_theta_max 73.6650
_cell_measurement_theta_min 3.9840
_cell_volume 4557.6(3)
_computing_cell_refinement
;
CrysAlisPro, Agilent Technologies,
Version 1.171.37.34 (release 22-05-2014 CrysAlis171 .NET)
(compiled May 22 2014,16:03:01)
;
_computing_data_collection
;
CrysAlisPro, Agilent Technologies,
Version 1.171.37.34 (release 22-05-2014 CrysAlis171 .NET)
(compiled May 22 2014,16:03:01)
;
_computing_data_reduction
;
CrysAlisPro, Agilent Technologies,
Version 1.171.37.34 (release 22-05-2014 CrysAlis171 .NET)
(compiled May 22 2014,16:03:01)
;
_computing_structure_refinement 'SHELXL-2016/4 (Sheldrick, 2016)'
_computing_structure_solution 'SHELXT-2016/4 (Sheldrick, 2016)'
_diffrn_ambient_temperature 101(2)
_diffrn_detector 'CCD plate'
_diffrn_detector_area_resol_mean 10.4839
_diffrn_detector_type Atlas
_diffrn_measured_fraction_theta_full 0.990
_diffrn_measured_fraction_theta_max 0.953
_diffrn_measurement_device 'four-circle diffractometer'
_diffrn_measurement_device_type 'SuperNova, Dual, Cu at zero, Atlas'
_diffrn_radiation_monochromator mirror
_diffrn_radiation_probe x-ray
_diffrn_radiation_type 'Cu K\a'
_diffrn_radiation_wavelength 1.54184
_diffrn_reflns_av_R_equivalents 0.0518
_diffrn_reflns_av_unetI/netI 0.0604
_diffrn_reflns_Laue_measured_fraction_full 0.990
_diffrn_reflns_Laue_measured_fraction_max 0.953
_diffrn_reflns_limit_h_max 14
_diffrn_reflns_limit_h_min -23
_diffrn_reflns_limit_k_max 17
_diffrn_reflns_limit_k_min -17
_diffrn_reflns_limit_l_max 23
_diffrn_reflns_limit_l_min -18
_diffrn_reflns_number 20926
_diffrn_reflns_point_group_measured_fraction_full 0.990
_diffrn_reflns_point_group_measured_fraction_max 0.953
_diffrn_reflns_theta_full 67.684
_diffrn_reflns_theta_max 74.956
_diffrn_reflns_theta_min 4.026
_diffrn_source 'sealed X-ray tube'
_diffrn_source_type 'SuperNova (Cu) X-ray Source'
_exptl_absorpt_coefficient_mu 0.626
_exptl_absorpt_correction_T_max 1.00000
_exptl_absorpt_correction_T_min 0.63596
_exptl_absorpt_correction_type multi-scan
_exptl_absorpt_process_details
;
CrysAlisPro, Agilent Technologies,
Version 1.171.37.34 (release 22-05-2014 CrysAlis171 .NET)
(compiled May 22 2014,16:03:01)
Empirical absorption correction using spherical harmonics,
 implemented in SCALE3 ABSPACK scaling algorithm.
;
_exptl_crystal_colour colorless
_exptl_crystal_density_diffrn 1.164
_exptl_crystal_density_method 'not measured'
_exptl_crystal_description plate
_exptl_crystal_F_000 1728
_exptl_crystal_size_max 0.3
_exptl_crystal_size_mid 0.3
_exptl_crystal_size_min 0.1
_refine_diff_density_max 0.227
_refine_diff_density_min -0.269
_refine_diff_density_rms 0.056
_refine_ls_extinction_method none
_refine_ls_goodness_of_fit_ref 1.018
_refine_ls_hydrogen_treatment constr
_refine_ls_matrix_type full
_refine_ls_number_parameters 537
_refine_ls_number_reflns 8932
_refine_ls_number_restraints 0
_refine_ls_restrained_S_all 1.018
_refine_ls_R_factor_all 0.0815
_refine_ls_R_factor_gt 0.0543
_refine_ls_shift/su_max 0.000
_refine_ls_shift/su_mean 0.000
_refine_ls_structure_factor_coef Fsqd
_refine_ls_weighting_details 'w=1/[\s^2^(Fo^2^)+(0.0618P)^2^+2.4652P] where P=(Fo^2^+2Fc^2^)/3'
_refine_ls_weighting_scheme calc
_refine_ls_wR_factor_gt 0.1332
_refine_ls_wR_factor_ref 0.1524
_reflns_Friedel_coverage 0.000
_reflns_number_gt 6393
_reflns_number_total 8932
_reflns_threshold_expression 'I > 2\s(I)'
_cod_data_source_file c8ob00195b2.cif
_cod_data_source_block exp_cvv-sas540
_cod_depositor_comments 'Adding full bibliography for 1549215--1549216.cif.'
_cod_database_code 1549215
_shelx_shelxl_version_number 2016/4
_shelx_space_group_comment
;
The symmetry employed for this shelxl refinement is uniquely defined
by the following loop, which should always be used as a source of
symmetry information in preference to the above space-group names.
They are only intended as comments.
;

loop_
_space_group_symop_operation_xyz
'x, y, z'
'-x+1/2, y+1/2, -z+1/2'
'-x, -y, -z'
'x-1/2, -y-1/2, z-1/2'

loop_
_atom_site_label
_atom_site_type_symbol
_atom_site_fract_x
_atom_site_fract_y
_atom_site_fract_z
_atom_site_U_iso_or_equiv
_atom_site_adp_type
_atom_site_occupancy
_atom_site_site_symmetry_order
_atom_site_calc_flag
_atom_site_refinement_flags_posn
_atom_site_refinement_flags_adp
N1 N 0.48621(10) 0.25036(14) 0.74312(11) 0.0215(4) Uani 1 1 d . .
C2 C 0.42646(12) 0.19669(16) 0.70430(13) 0.0211(4) Uani 1 1 d . .
C3 C 0.35179(12) 0.22581(16) 0.69059(13) 0.0209(4) Uani 1 1 d . .
C4 C 0.33886(12) 0.32672(16) 0.70598(12) 0.0206(4) Uani 1 1 d . .
C5 C 0.39756(12) 0.37816(16) 0.74826(13) 0.0222(5) Uani 1 1 d . .
H5 H 0.391217 0.443819 0.753453 0.027 Uiso 1 1 calc R U
C6 C 0.47372(12) 0.33320(16) 0.78778(12) 0.0203(4) Uani 1 1 d . .
H6 H 0.513014 0.380991 0.788154 0.024 Uiso 1 1 calc R U
C7 C 0.56194(11) 0.23679(17) 0.73241(13) 0.0231(5) Uani 1 1 d . .
H7A H 0.572057 0.168525 0.730963 0.028 Uiso 1 1 calc R U
H7B H 0.600395 0.263935 0.775018 0.028 Uiso 1 1 calc R U
C8 C 0.56864(12) 0.28327(17) 0.66077(13) 0.0232(5) Uani 1 1 d . .
H8A H 0.570515 0.352503 0.667054 0.028 Uiso 1 1 calc R U
H8B H 0.523497 0.267935 0.619846 0.028 Uiso 1 1 calc R U
C9 C 0.63949(12) 0.25033(17) 0.63988(13) 0.0224(5) Uani 1 1 d . .
H9 H 0.683710 0.255030 0.684686 0.027 Uiso 1 1 calc R U
C10 C 0.63257(15) 0.14668(19) 0.61277(17) 0.0349(6) Uani 1 1 d . .
H10A H 0.589303 0.140582 0.568974 0.052 Uiso 1 1 calc R U
H10B H 0.626094 0.105376 0.651609 0.052 Uiso 1 1 calc R U
H10C H 0.677963 0.128683 0.600620 0.052 Uiso 1 1 calc R U
C11 C 0.65251(13) 0.31708(18) 0.58015(14) 0.0282(5) Uani 1 1 d . .
H11A H 0.697045 0.296834 0.567371 0.042 Uiso 1 1 calc R U
H11B H 0.659663 0.381578 0.599187 0.042 Uiso 1 1 calc R U
H11C H 0.609015 0.314889 0.536277 0.042 Uiso 1 1 calc R U
C12 C 0.44617(12) 0.09945(17) 0.67892(13) 0.0222(5) Uani 1 1 d . .
O13 O 0.43845(9) 0.09948(11) 0.60548(9) 0.0231(3) Uani 1 1 d . .
O14 O 0.47009(9) 0.03328(12) 0.72117(10) 0.0282(4) Uani 1 1 d . .
C15 C 0.44902(14) 0.00696(17) 0.57439(15) 0.0295(5) Uani 1 1 d . .
H15A H 0.446241 0.014505 0.522533 0.044 Uiso 1 1 calc R U
H15B H 0.409812 -0.036382 0.578533 0.044 Uiso 1 1 calc R U
H15C H 0.498005 -0.018539 0.601523 0.044 Uiso 1 1 calc R U
C16 C 0.29319(12) 0.15230(17) 0.66361(13) 0.0223(5) Uani 1 1 d . .
O17 O 0.22242(9) 0.18342(12) 0.65848(11) 0.0313(4) Uani 1 1 d . .
O18 O 0.30504(9) 0.06975(11) 0.64815(10) 0.0261(4) Uani 1 1 d . .
C19 C 0.16277(13) 0.11424(19) 0.62868(18) 0.0370(6) Uani 1 1 d . .
H19A H 0.114101 0.143992 0.622275 0.056 Uiso 1 1 calc R U
H19B H 0.168766 0.061209 0.662828 0.056 Uiso 1 1 calc R U
H19C H 0.165704 0.091431 0.581088 0.056 Uiso 1 1 calc R U
C1 C 0.22908(14) 0.40061(19) 0.36859(16) 0.0326(6) Uani 1 1 d . .
H1A H 0.256618 0.422868 0.417864 0.049 Uiso 1 1 calc R U
H1B H 0.182161 0.371408 0.369938 0.049 Uiso 1 1 calc R U
H1C H 0.218216 0.453935 0.334443 0.049 Uiso 1 1 calc R U
C20 C 0.26514(12) 0.37563(16) 0.66708(13) 0.0208(4) Uani 1 1 d . .
C21 C 0.23545(13) 0.37377(17) 0.58943(13) 0.0249(5) Uani 1 1 d . .
H21 H 0.261438 0.341128 0.561067 0.030 Uiso 1 1 calc R U
C22 C 0.16746(13) 0.42004(17) 0.55373(14) 0.0275(5) Uani 1 1 d . .
H22 H 0.148635 0.419384 0.501663 0.033 Uiso 1 1 calc R U
C23 C 0.12746(13) 0.46739(18) 0.59576(15) 0.0284(5) Uani 1 1 d . .
H23 H 0.081291 0.497217 0.572012 0.034 Uiso 1 1 calc R U
C24 C 0.15651(13) 0.46991(17) 0.67263(14) 0.0267(5) Uani 1 1 d . .
H24 H 0.129928 0.501826 0.700807 0.032 Uiso 1 1 calc R U
C25 C 0.22535(12) 0.42510(16) 0.70856(14) 0.0237(5) Uani 1 1 d . .
H25 H 0.244930 0.428139 0.760516 0.028 Uiso 1 1 calc R U
C26 C 0.48359(12) 0.30510(16) 0.87091(13) 0.0225(5) Uani 1 1 d . .
C27 C 0.42519(13) 0.22962(17) 0.87656(14) 0.0264(5) Uani 1 1 d . .
H27A H 0.374695 0.253552 0.853139 0.040 Uiso 1 1 calc R U
H27B H 0.431145 0.215990 0.928401 0.040 Uiso 1 1 calc R U
H27C H 0.433014 0.171878 0.851699 0.040 Uiso 1 1 calc R U
C28 C 0.47312(14) 0.39745(18) 0.91208(14) 0.0304(5) Uani 1 1 d . .
H28A H 0.507447 0.445964 0.904912 0.046 Uiso 1 1 calc R U
H28B H 0.483813 0.384275 0.964669 0.046 Uiso 1 1 calc R U
H28C H 0.421561 0.419720 0.892336 0.046 Uiso 1 1 calc R U
C29 C 0.56332(13) 0.26476(19) 0.90813(14) 0.0286(5) Uani 1 1 d . .
H29A H 0.569103 0.204836 0.884935 0.043 Uiso 1 1 calc R U
H29B H 0.570036 0.254557 0.960554 0.043 Uiso 1 1 calc R U
H29C H 0.600871 0.309564 0.902250 0.043 Uiso 1 1 calc R U
N31 N 0.49446(10) 0.26262(13) 0.27390(11) 0.0206(4) Uani 1 1 d . .
C32 C 0.45688(12) 0.31625(16) 0.31177(12) 0.0194(4) Uani 1 1 d . .
C33 C 0.38948(12) 0.28739(16) 0.32343(13) 0.0204(4) Uani 1 1 d . .
C34 C 0.36698(11) 0.18630(16) 0.30667(13) 0.0200(4) Uani 1 1 d . .
C35 C 0.40192(12) 0.13495(16) 0.26572(13) 0.0209(4) Uani 1 1 d . .
H35 H 0.392346 0.069339 0.260109 0.025 Uiso 1 1 calc R U
C36 C 0.45613(12) 0.17957(16) 0.22844(13) 0.0205(4) Uani 1 1 d . .
H36 H 0.495476 0.131706 0.229195 0.025 Uiso 1 1 calc R U
C37 C 0.57652(11) 0.27568(17) 0.28540(13) 0.0235(5) Uani 1 1 d . .
H37A H 0.589343 0.343023 0.294948 0.028 Uiso 1 1 calc R U
H37B H 0.588509 0.257454 0.240031 0.028 Uiso 1 1 calc R U
C38 C 0.62463(11) 0.21587(17) 0.35084(13) 0.0231(5) Uani 1 1 d . .
H38A H 0.615288 0.148295 0.338891 0.028 Uiso 1 1 calc R U
H38B H 0.608630 0.229328 0.394877 0.028 Uiso 1 1 calc R U
C39 C 0.71022(11) 0.23545(17) 0.36929(13) 0.0230(5) Uani 1 1 d . .
H39 H 0.724943 0.227571 0.323299 0.028 Uiso 1 1 calc R U
C40 C 0.73052(13) 0.33739(18) 0.39847(15) 0.0283(5) Uani 1 1 d . .
H40A H 0.784866 0.345398 0.413195 0.042 Uiso 1 1 calc R U
H40B H 0.712286 0.348278 0.440947 0.042 Uiso 1 1 calc R U
H40C H 0.707186 0.382641 0.359628 0.042 Uiso 1 1 calc R U
C41 C 0.75299(13) 0.16058(18) 0.42631(14) 0.0281(5) Uani 1 1 d . .
H41A H 0.735764 0.163358 0.470039 0.042 Uiso 1 1 calc R U
H41B H 0.806691 0.173699 0.440251 0.042 Uiso 1 1 calc R U
H41C H 0.743374 0.097686 0.404413 0.042 Uiso 1 1 calc R U
C42 C 0.49109(12) 0.41417(16) 0.33635(13) 0.0215(4) Uani 1 1 d . .
O43 O 0.53160(9) 0.41511(11) 0.40828(9) 0.0248(3) Uani 1 1 d . .
O44 O 0.48550(9) 0.47982(11) 0.29256(10) 0.0270(4) Uani 1 1 d . .
C45 C 0.56442(15) 0.50777(18) 0.43603(15) 0.0329(6) Uani 1 1 d . .
H45A H 0.593548 0.501992 0.487865 0.049 Uiso 1 1 calc R U
H45B H 0.524324 0.553799 0.431184 0.049 Uiso 1 1 calc R U
H45C H 0.597086 0.528750 0.407394 0.049 Uiso 1 1 calc R U
C46 C 0.34551(12) 0.36006(16) 0.34828(13) 0.0219(5) Uani 1 1 d . .
O47 O 0.27433(8) 0.33124(12) 0.34398(10) 0.0271(4) Uani 1 1 d . .
O48 O 0.36805(9) 0.44087(12) 0.36945(10) 0.0304(4) Uani 1 1 d . .
C50 C 0.31330(12) 0.13751(16) 0.34150(13) 0.0211(4) Uani 1 1 d . .
C51 C 0.25121(12) 0.08633(16) 0.29618(13) 0.0226(5) Uani 1 1 d . .
H51 H 0.242913 0.084338 0.244576 0.027 Uiso 1 1 calc R U
C52 C 0.20165(13) 0.03827(17) 0.32765(14) 0.0270(5) Uani 1 1 d . .
H52 H 0.160164 0.004831 0.297080 0.032 Uiso 1 1 calc R U
C53 C 0.21422(13) 0.04033(18) 0.40435(15) 0.0283(5) Uani 1 1 d . .
H53 H 0.181421 0.007672 0.425412 0.034 Uiso 1 1 calc R U
C54 C 0.27558(13) 0.09096(18) 0.45005(14) 0.0282(5) Uani 1 1 d . .
H54 H 0.283998 0.092310 0.501685 0.034 Uiso 1 1 calc R U
C55 C 0.32455(12) 0.13979(17) 0.41822(14) 0.0246(5) Uani 1 1 d . .
H55 H 0.365306 0.174350 0.448868 0.030 Uiso 1 1 calc R U
C56 C 0.41748(12) 0.20727(17) 0.14513(13) 0.0240(5) Uani 1 1 d . .
C57 C 0.47610(14) 0.2483(2) 0.11009(14) 0.0312(5) Uani 1 1 d . .
H57A H 0.516386 0.202524 0.114951 0.047 Uiso 1 1 calc R U
H57B H 0.496815 0.306698 0.135343 0.047 Uiso 1 1 calc R U
H57C H 0.451949 0.261410 0.057936 0.047 Uiso 1 1 calc R U
C58 C 0.38357(15) 0.11520(19) 0.10331(15) 0.0341(6) Uani 1 1 d . .
H58A H 0.342419 0.093255 0.120984 0.051 Uiso 1 1 calc R U
H58B H 0.422261 0.066520 0.112268 0.051 Uiso 1 1 calc R U
H58C H 0.364799 0.128188 0.050506 0.051 Uiso 1 1 calc R U
C59 C 0.35526(13) 0.28264(19) 0.13795(14) 0.0294(5) Uani 1 1 d . .
H59A H 0.377935 0.341666 0.160523 0.044 Uiso 1 1 calc R U
H59B H 0.319732 0.260256 0.162946 0.044 Uiso 1 1 calc R U
H59C H 0.329024 0.293377 0.085873 0.044 Uiso 1 1 calc R U

loop_
_atom_site_aniso_label
_atom_site_aniso_U_11
_atom_site_aniso_U_22
_atom_site_aniso_U_33
_atom_site_aniso_U_23
_atom_site_aniso_U_13
_atom_site_aniso_U_12
N1 0.0156(8) 0.0206(9) 0.0293(10) -0.0002(8) 0.0081(7) 0.0021(7)
C2 0.0196(10) 0.0190(11) 0.0256(11) 0.0011(9) 0.0078(9) 0.0007(8)
C3 0.0182(10) 0.0169(11) 0.0281(11) 0.0012(9) 0.0078(9) 0.0004(8)
C4 0.0180(10) 0.0203(11) 0.0248(11) 0.0020(9) 0.0083(8) 0.0003(8)
C5 0.0205(10) 0.0179(11) 0.0289(12) -0.0001(9) 0.0085(9) 0.0029(9)
C6 0.0165(10) 0.0181(11) 0.0269(11) -0.0003(9) 0.0074(8) -0.0006(8)
C7 0.0151(10) 0.0244(12) 0.0306(12) 0.0015(9) 0.0079(9) 0.0027(8)
C8 0.0194(10) 0.0217(11) 0.0294(12) 0.0011(9) 0.0087(9) 0.0022(9)
C9 0.0166(10) 0.0227(11) 0.0282(11) -0.0001(9) 0.0071(9) 0.0012(9)
C10 0.0302(12) 0.0264(13) 0.0534(17) -0.0039(12) 0.0206(12) 0.0032(10)
C11 0.0246(11) 0.0303(13) 0.0326(13) 0.0032(11) 0.0128(10) -0.0005(10)
C12 0.0167(10) 0.0222(11) 0.0288(12) -0.0003(9) 0.0086(9) 0.0015(8)
O13 0.0252(8) 0.0191(8) 0.0274(8) -0.0010(7) 0.0113(6) 0.0026(6)
O14 0.0285(8) 0.0226(8) 0.0339(9) 0.0062(7) 0.0099(7) 0.0080(7)
C15 0.0370(13) 0.0201(12) 0.0354(13) -0.0046(10) 0.0169(11) 0.0018(10)
C16 0.0200(10) 0.0207(11) 0.0270(11) 0.0024(9) 0.0080(9) 0.0026(9)
O17 0.0169(7) 0.0233(9) 0.0542(11) -0.0037(8) 0.0114(7) -0.0014(6)
O18 0.0220(8) 0.0184(8) 0.0392(9) -0.0035(7) 0.0112(7) 0.0002(6)
C19 0.0177(11) 0.0281(13) 0.0637(19) -0.0072(13) 0.0097(11) -0.0032(10)
C1 0.0246(11) 0.0287(13) 0.0493(16) -0.0050(12) 0.0184(11) 0.0019(10)
C20 0.0179(10) 0.0156(10) 0.0289(11) 0.0006(9) 0.0071(9) -0.0001(8)
C21 0.0239(11) 0.0219(11) 0.0292(12) -0.0010(10) 0.0084(9) 0.0013(9)
C22 0.0242(11) 0.0239(12) 0.0310(12) 0.0006(10) 0.0030(10) 0.0020(9)
C23 0.0185(10) 0.0224(12) 0.0409(14) 0.0016(10) 0.0038(10) 0.0035(9)
C24 0.0218(11) 0.0222(12) 0.0384(13) 0.0007(10) 0.0124(10) 0.0028(9)
C25 0.0232(11) 0.0196(11) 0.0290(12) 0.0002(9) 0.0091(9) -0.0001(9)
C26 0.0208(10) 0.0197(11) 0.0267(11) -0.0003(9) 0.0067(9) -0.0005(9)
C27 0.0246(11) 0.0261(12) 0.0302(12) 0.0043(10) 0.0106(9) -0.0016(10)
C28 0.0341(13) 0.0265(13) 0.0300(13) -0.0030(10) 0.0086(10) 0.0003(10)
C29 0.0229(11) 0.0327(14) 0.0285(12) 0.0042(10) 0.0051(9) 0.0025(10)
N31 0.0149(8) 0.0188(9) 0.0270(10) -0.0001(8) 0.0048(7) -0.0008(7)
C32 0.0168(10) 0.0178(10) 0.0211(10) 0.0019(8) 0.0017(8) 0.0016(8)
C33 0.0174(10) 0.0165(10) 0.0270(11) 0.0007(9) 0.0059(8) 0.0016(8)
C34 0.0142(9) 0.0183(11) 0.0260(11) 0.0039(9) 0.0035(8) -0.0006(8)
C35 0.0175(10) 0.0157(10) 0.0280(11) 0.0001(9) 0.0045(8) -0.0009(8)
C36 0.0163(10) 0.0157(10) 0.0289(11) -0.0002(9) 0.0060(8) -0.0011(8)
C37 0.0157(10) 0.0236(12) 0.0304(12) 0.0017(9) 0.0055(9) -0.0027(9)
C38 0.0159(10) 0.0239(11) 0.0282(12) 0.0010(10) 0.0042(9) -0.0012(9)
C39 0.0149(10) 0.0262(12) 0.0270(11) -0.0011(9) 0.0049(8) -0.0003(9)
C40 0.0191(10) 0.0279(13) 0.0371(13) -0.0034(11) 0.0069(9) -0.0046(9)
C41 0.0191(10) 0.0306(13) 0.0321(13) 0.0002(10) 0.0039(9) 0.0022(9)
C42 0.0172(10) 0.0192(11) 0.0281(11) -0.0003(9) 0.0065(9) 0.0001(8)
O43 0.0244(8) 0.0181(8) 0.0272(8) 0.0017(7) 0.0003(6) -0.0025(6)
O44 0.0262(8) 0.0190(8) 0.0337(9) 0.0052(7) 0.0059(7) -0.0024(7)
C45 0.0333(13) 0.0224(12) 0.0355(14) -0.0049(11) -0.0012(11) -0.0069(10)
C46 0.0207(10) 0.0197(11) 0.0244(11) 0.0010(9) 0.0053(9) 0.0004(9)
O47 0.0182(7) 0.0193(8) 0.0450(10) -0.0044(7) 0.0115(7) -0.0005(6)
O48 0.0248(8) 0.0211(9) 0.0466(11) -0.0084(8) 0.0125(7) -0.0038(7)
C50 0.0171(10) 0.0166(10) 0.0295(12) 0.0022(9) 0.0066(9) 0.0021(8)
C51 0.0185(10) 0.0198(11) 0.0275(11) 0.0009(9) 0.0039(9) -0.0007(8)
C52 0.0192(10) 0.0213(12) 0.0398(14) 0.0006(10) 0.0076(10) -0.0022(9)
C53 0.0239(11) 0.0243(12) 0.0407(14) 0.0041(10) 0.0155(10) -0.0004(9)
C54 0.0291(12) 0.0287(13) 0.0294(12) 0.0032(10) 0.0127(10) 0.0008(10)
C55 0.0208(10) 0.0222(11) 0.0307(12) 0.0017(10) 0.0073(9) -0.0016(9)
C56 0.0204(10) 0.0243(12) 0.0264(11) -0.0013(10) 0.0057(9) -0.0020(9)
C57 0.0286(12) 0.0384(14) 0.0285(12) 0.0017(11) 0.0114(10) -0.0024(11)
C58 0.0397(14) 0.0316(14) 0.0290(13) -0.0067(11) 0.0070(11) -0.0083(11)
C59 0.0241(11) 0.0315(13) 0.0297(12) 0.0054(11) 0.0035(9) 0.0034(10)

loop_
_atom_type_symbol
_atom_type_description
_atom_type_scat_dispersion_real
_atom_type_scat_dispersion_imag
_atom_type_scat_source
C C 0.0181 0.0091 'International Tables Vol C Tables 4.2.6.8 and 6.1.1.4'
H H 0.0000 0.0000 'International Tables Vol C Tables 4.2.6.8 and 6.1.1.4'
N N 0.0311 0.0180 'International Tables Vol C Tables 4.2.6.8 and 6.1.1.4'
O O 0.0492 0.0322 'International Tables Vol C Tables 4.2.6.8 and 6.1.1.4'

loop_
_geom_angle_atom_site_label_1
_geom_angle_atom_site_label_2
_geom_angle_atom_site_label_3
_geom_angle
C2 N1 C7 120.43(19)
C2 N1 C6 119.81(17)
C7 N1 C6 119.09(18)
N1 C2 C3 122.9(2)
N1 C2 C12 115.58(18)
C3 C2 C12 121.5(2)
C2 C3 C16 116.6(2)
C2 C3 C4 117.1(2)
C16 C3 C4 126.30(19)
C5 C4 C3 118.6(2)
C5 C4 C20 119.8(2)
C3 C4 C20 121.08(19)
C4 C5 C6 122.3(2)
C4 C5 H5 118.9
C6 C5 H5 118.9
N1 C6 C5 108.88(18)
N1 C6 C26 111.96(18)
C5 C6 C26 114.06(17)
N1 C6 H6 107.2
C5 C6 H6 107.2
C26 C6 H6 107.2
N1 C7 C8 112.95(18)
N1 C7 H7A 109.0
C8 C7 H7A 109.0
N1 C7 H7B 109.0
C8 C7 H7B 109.0
H7A C7 H7B 107.8
C7 C8 C9 113.06(18)
C7 C8 H8A 109.0
C9 C8 H8A 109.0
C7 C8 H8B 109.0
C9 C8 H8B 109.0
H8A C8 H8B 107.8
C10 C9 C11 110.5(2)
C10 C9 C8 111.98(18)
C11 C9 C8 109.44(18)
C10 C9 H9 108.3
C11 C9 H9 108.3
C8 C9 H9 108.3
C9 C10 H10A 109.5
C9 C10 H10B 109.5
H10A C10 H10B 109.5
C9 C10 H10C 109.5
H10A C10 H10C 109.5
H10B C10 H10C 109.5
C9 C11 H11A 109.5
C9 C11 H11B 109.5
H11A C11 H11B 109.5
C9 C11 H11C 109.5
H11A C11 H11C 109.5
H11B C11 H11C 109.5
O14 C12 O13 125.3(2)
O14 C12 C2 123.5(2)
O13 C12 C2 111.03(19)
C12 O13 C15 115.13(18)
O13 C15 H15A 109.5
O13 C15 H15B 109.5
H15A C15 H15B 109.5
O13 C15 H15C 109.5
H15A C15 H15C 109.5
H15B C15 H15C 109.5
O18 C16 O17 121.5(2)
O18 C16 C3 125.2(2)
O17 C16 C3 113.32(19)
C16 O17 C19 114.84(19)
O17 C19 H19A 109.5
O17 C19 H19B 109.5
H19A C19 H19B 109.5
O17 C19 H19C 109.5
H19A C19 H19C 109.5
H19B C19 H19C 109.5
O47 C1 H1A 109.5
O47 C1 H1B 109.5
H1A C1 H1B 109.5
O47 C1 H1C 109.5
H1A C1 H1C 109.5
H1B C1 H1C 109.5
C21 C20 C25 118.7(2)
C21 C20 C4 121.1(2)
C25 C20 C4 120.2(2)
C22 C21 C20 120.7(2)
C22 C21 H21 119.6
C20 C21 H21 119.6
C21 C22 C23 120.0(2)
C21 C22 H22 120.0
C23 C22 H22 120.0
C24 C23 C22 119.7(2)
C24 C23 H23 120.2
C22 C23 H23 120.2
C23 C24 C25 120.5(2)
C23 C24 H24 119.8
C25 C24 H24 119.8
C24 C25 C20 120.3(2)
C24 C25 H25 119.8
C20 C25 H25 119.8
C27 C26 C29 108.28(19)
C27 C26 C28 110.22(19)
C29 C26 C28 108.9(2)
C27 C26 C6 111.41(18)
C29 C26 C6 110.93(18)
C28 C26 C6 107.04(19)
C26 C27 H27A 109.5
C26 C27 H27B 109.5
H27A C27 H27B 109.5
C26 C27 H27C 109.5
H27A C27 H27C 109.5
H27B C27 H27C 109.5
C26 C28 H28A 109.5
C26 C28 H28B 109.5
H28A C28 H28B 109.5
C26 C28 H28C 109.5
H28A C28 H28C 109.5
H28B C28 H28C 109.5
C26 C29 H29A 109.5
C26 C29 H29B 109.5
H29A C29 H29B 109.5
C26 C29 H29C 109.5
H29A C29 H29C 109.5
H29B C29 H29C 109.5
C32 N31 C37 121.12(19)
C32 N31 C36 120.06(17)
C37 N31 C36 118.20(17)
N31 C32 C33 123.0(2)
N31 C32 C42 115.19(18)
C33 C32 C42 121.72(19)
C32 C33 C46 117.2(2)
C32 C33 C34 116.93(19)
C46 C33 C34 125.79(19)
C35 C34 C33 118.58(19)
C35 C34 C50 119.7(2)
C33 C34 C50 121.38(19)
C34 C35 C36 122.5(2)
C34 C35 H35 118.8
C36 C35 H35 118.8
N31 C36 C35 108.88(18)
N31 C36 C56 112.19(18)
C35 C36 C56 113.33(17)
N31 C36 H36 107.4
C35 C36 H36 107.4
C56 C36 H36 107.4
N31 C37 C38 112.02(18)
N31 C37 H37A 109.2
C38 C37 H37A 109.2
N31 C37 H37B 109.2
C38 C37 H37B 109.2
H37A C37 H37B 107.9
C37 C38 C39 113.29(19)
C37 C38 H38A 108.9
C39 C38 H38A 108.9
C37 C38 H38B 108.9
C39 C38 H38B 108.9
H38A C38 H38B 107.7
C40 C39 C41 111.4(2)
C40 C39 C38 111.83(18)
C41 C39 C38 108.45(19)
C40 C39 H39 108.4
C41 C39 H39 108.4
C38 C39 H39 108.4
C39 C40 H40A 109.5
C39 C40 H40B 109.5
H40A C40 H40B 109.5
C39 C40 H40C 109.5
H40A C40 H40C 109.5
H40B C40 H40C 109.5
C39 C41 H41A 109.5
C39 C41 H41B 109.5
H41A C41 H41B 109.5
C39 C41 H41C 109.5
H41A C41 H41C 109.5
H41B C41 H41C 109.5
O44 C42 O43 125.8(2)
O44 C42 C32 122.0(2)
O43 C42 C32 111.90(18)
C42 O43 C45 114.71(18)
O43 C45 H45A 109.5
O43 C45 H45B 109.5
H45A C45 H45B 109.5
O43 C45 H45C 109.5
H45A C45 H45C 109.5
H45B C45 H45C 109.5
O48 C46 O47 121.5(2)
O48 C46 C33 125.2(2)
O47 C46 C33 113.28(19)
C46 O47 C1 115.13(18)
C55 C50 C51 118.8(2)
C55 C50 C34 121.6(2)
C51 C50 C34 119.6(2)
C52 C51 C50 120.5(2)
C52 C51 H51 119.7
C50 C51 H51 119.7
C53 C52 C51 119.9(2)
C53 C52 H52 120.1
C51 C52 H52 120.1
C52 C53 C54 120.2(2)
C52 C53 H53 119.9
C54 C53 H53 119.9
C53 C54 C55 119.7(2)
C53 C54 H54 120.2
C55 C54 H54 120.2
C50 C55 C54 120.8(2)
C50 C55 H55 119.6
C54 C55 H55 119.6
C57 C56 C59 108.1(2)
C57 C56 C58 109.0(2)
C59 C56 C58 110.4(2)
C57 C56 C36 110.53(18)
C59 C56 C36 111.45(19)
C58 C56 C36 107.34(19)
C56 C57 H57A 109.5
C56 C57 H57B 109.5
H57A C57 H57B 109.5
C56 C57 H57C 109.5
H57A C57 H57C 109.5
H57B C57 H57C 109.5
C56 C58 H58A 109.5
C56 C58 H58B 109.5
H58A C58 H58B 109.5
C56 C58 H58C 109.5
H58A C58 H58C 109.5
H58B C58 H58C 109.5
C56 C59 H59A 109.5
C56 C59 H59B 109.5
H59A C59 H59B 109.5
C56 C59 H59C 109.5
H59A C59 H59C 109.5
H59B C59 H59C 109.5

loop_
_geom_bond_atom_site_label_1
_geom_bond_atom_site_label_2
_geom_bond_distance
N1 C2 1.347(3)
N1 C7 1.475(2)
N1 C6 1.480(3)
C2 C3 1.379(3)
C2 C12 1.513(3)
C3 C16 1.462(3)
C3 C4 1.467(3)
C4 C5 1.339(3)
C4 C20 1.497(3)
C5 C6 1.510(3)
C5 H5 0.9300
C6 C26 1.558(3)
C6 H6 0.9800
C7 C8 1.523(3)
C7 H7A 0.9700
C7 H7B 0.9700
C8 C9 1.535(3)
C8 H8A 0.9700
C8 H8B 0.9700
C9 C10 1.522(3)
C9 C11 1.524(3)
C9 H9 0.9800
C10 H10A 0.9600
C10 H10B 0.9600
C10 H10C 0.9600
C11 H11A 0.9600
C11 H11B 0.9600
C11 H11C 0.9600
C12 O14 1.207(3)
C12 O13 1.336(3)
O13 C15 1.449(3)
C15 H15A 0.9600
C15 H15B 0.9600
C15 H15C 0.9600
C16 O18 1.220(3)
C16 O17 1.346(3)
O17 C19 1.440(3)
C19 H19A 0.9600
C19 H19B 0.9600
C19 H19C 0.9600
C1 O47 1.436(3)
C1 H1A 0.9600
C1 H1B 0.9600
C1 H1C 0.9600
C20 C21 1.389(3)
C20 C25 1.394(3)
C21 C22 1.387(3)
C21 H21 0.9300
C22 C23 1.390(3)
C22 H22 0.9300
C23 C24 1.375(4)
C23 H23 0.9300
C24 C25 1.391(3)
C24 H24 0.9300
C25 H25 0.9300
C26 C27 1.527(3)
C26 C29 1.529(3)
C26 C28 1.539(3)
C27 H27A 0.9600
C27 H27B 0.9600
C27 H27C 0.9600
C28 H28A 0.9600
C28 H28B 0.9600
C28 H28C 0.9600
C29 H29A 0.9600
C29 H29B 0.9600
C29 H29C 0.9600
N31 C32 1.350(3)
N31 C37 1.469(3)
N31 C36 1.482(3)
C32 C33 1.379(3)
C32 C42 1.514(3)
C33 C46 1.454(3)
C33 C34 1.474(3)
C34 C35 1.341(3)
C34 C50 1.496(3)
C35 C36 1.508(3)
C35 H35 0.9300
C36 C56 1.554(3)
C36 H36 0.9800
C37 C38 1.525(3)
C37 H37A 0.9700
C37 H37B 0.9700
C38 C39 1.531(3)
C38 H38A 0.9700
C38 H38B 0.9700
C39 C40 1.526(3)
C39 C41 1.530(3)
C39 H39 0.9800
C40 H40A 0.9600
C40 H40B 0.9600
C40 H40C 0.9600
C41 H41A 0.9600
C41 H41B 0.9600
C41 H41C 0.9600
C42 O44 1.210(3)
C42 O43 1.328(3)
O43 C45 1.452(3)
C45 H45A 0.9600
C45 H45B 0.9600
C45 H45C 0.9600
C46 O48 1.223(3)
C46 O47 1.347(3)
C50 C55 1.385(3)
C50 C51 1.397(3)
C51 C52 1.392(3)
C51 H51 0.9300
C52 C53 1.381(4)
C52 H52 0.9300
C53 C54 1.387(3)
C53 H53 0.9300
C54 C55 1.393(3)
C54 H54 0.9300
C55 H55 0.9300
C56 C57 1.527(3)
C56 C59 1.528(3)
C56 C58 1.533(3)
C57 H57A 0.9600
C57 H57B 0.9600
C57 H57C 0.9600
C58 H58A 0.9600
C58 H58B 0.9600
C58 H58C 0.9600
C59 H59A 0.9600
C59 H59B 0.9600
C59 H59C 0.9600

loop_
_geom_torsion_atom_site_label_1
_geom_torsion_atom_site_label_2
_geom_torsion_atom_site_label_3
_geom_torsion_atom_site_label_4
_geom_torsion
C7 N1 C2 C3 -156.4(2)
C6 N1 C2 C3 14.2(3)
C7 N1 C2 C12 26.0(3)
C6 N1 C2 C12 -163.42(19)
N1 C2 C3 C16 -166.1(2)
C12 C2 C3 C16 11.3(3)
N1 C2 C3 C4 12.6(3)
C12 C2 C3 C4 -170.0(2)
C2 C3 C4 C5 -15.8(3)
C16 C3 C4 C5 162.7(2)
C2 C3 C4 C20 155.7(2)
C16 C3 C4 C20 -25.7(3)
C3 C4 C5 C6 -7.3(3)
C20 C4 C5 C6 -178.9(2)
C2 N1 C6 C5 -33.8(3)
C7 N1 C6 C5 136.89(19)
C2 N1 C6 C26 93.3(2)
C7 N1 C6 C26 -96.1(2)
C4 C5 C6 N1 30.6(3)
C4 C5 C6 C26 -95.2(3)
C2 N1 C7 C8 77.7(3)
C6 N1 C7 C8 -92.9(2)
N1 C7 C8 C9 -166.69(19)
C7 C8 C9 C10 71.0(3)
C7 C8 C9 C11 -166.1(2)
N1 C2 C12 O14 70.8(3)
C3 C2 C12 O14 -106.8(3)
N1 C2 C12 O13 -105.0(2)
C3 C2 C12 O13 77.3(3)
O14 C12 O13 C15 9.9(3)
C2 C12 O13 C15 -174.37(18)
C2 C3 C16 O18 -4.7(4)
C4 C3 C16 O18 176.7(2)
C2 C3 C16 O17 173.9(2)
C4 C3 C16 O17 -4.7(3)
O18 C16 O17 C19 -4.2(3)
C3 C16 O17 C19 177.2(2)
C5 C4 C20 C21 119.5(2)
C3 C4 C20 C21 -51.9(3)
C5 C4 C20 C25 -59.7(3)
C3 C4 C20 C25 128.8(2)
C25 C20 C21 C22 -0.1(3)
C4 C20 C21 C22 -179.4(2)
C20 C21 C22 C23 -1.3(4)
C21 C22 C23 C24 1.5(4)
C22 C23 C24 C25 -0.3(4)
C23 C24 C25 C20 -1.1(4)
C21 C20 C25 C24 1.3(3)
C4 C20 C25 C24 -179.4(2)
N1 C6 C26 C27 -62.1(2)
C5 C6 C26 C27 62.1(2)
N1 C6 C26 C29 58.6(2)
C5 C6 C26 C29 -177.20(19)
N1 C6 C26 C28 177.33(17)
C5 C6 C26 C28 -58.5(2)
C37 N31 C32 C33 -157.1(2)
C36 N31 C32 C33 13.7(3)
C37 N31 C32 C42 26.8(3)
C36 N31 C32 C42 -162.34(19)
N31 C32 C33 C46 -165.3(2)
C42 C32 C33 C46 10.5(3)
N31 C32 C33 C34 12.3(3)
C42 C32 C33 C34 -171.90(19)
C32 C33 C34 C35 -15.2(3)
C46 C33 C34 C35 162.2(2)
C32 C33 C34 C50 157.6(2)
C46 C33 C34 C50 -25.0(3)
C33 C34 C35 C36 -7.6(3)
C50 C34 C35 C36 179.4(2)
C32 N31 C36 C35 -33.1(3)
C37 N31 C36 C35 138.04(19)
C32 N31 C36 C56 93.2(2)
C37 N31 C36 C56 -95.7(2)
C34 C35 C36 N31 30.3(3)
C34 C35 C36 C56 -95.3(3)
C32 N31 C37 C38 86.6(3)
C36 N31 C37 C38 -84.4(2)
N31 C37 C38 C39 -174.22(19)
C37 C38 C39 C40 66.0(3)
C37 C38 C39 C41 -170.8(2)
N31 C32 C42 O44 74.3(3)
C33 C32 C42 O44 -101.8(3)
N31 C32 C42 O43 -100.7(2)
C33 C32 C42 O43 83.2(3)
O44 C42 O43 C45 6.8(3)
C32 C42 O43 C45 -178.46(18)
C32 C33 C46 O48 -10.6(4)
C34 C33 C46 O48 172.0(2)
C32 C33 C46 O47 167.54(19)
C34 C33 C46 O47 -9.9(3)
O48 C46 O47 C1 -2.3(3)
C33 C46 O47 C1 179.5(2)
C35 C34 C50 C55 122.0(2)
C33 C34 C50 C55 -50.7(3)
C35 C34 C50 C51 -56.4(3)
C33 C34 C50 C51 130.9(2)
C55 C50 C51 C52 -0.2(3)
C34 C50 C51 C52 178.3(2)
C50 C51 C52 C53 -0.6(3)
C51 C52 C53 C54 0.7(4)
C52 C53 C54 C55 0.0(4)
C51 C50 C55 C54 0.9(3)
C34 C50 C55 C54 -177.6(2)
C53 C54 C55 C50 -0.8(4)
N31 C36 C56 C57 58.4(2)
C35 C36 C56 C57 -177.8(2)
N31 C36 C56 C59 -61.8(2)
C35 C36 C56 C59 62.0(2)
N31 C36 C56 C58 177.19(18)
C35 C36 C56 C58 -59.0(2)
